data_2239054
loop_
_publ_author_name
'Rosen, Gerald M.'
'Muralidharan, Sukumaran'
'Zavalij, Peter Y.'
'Kao, Joseph P. Y.'

_publ_section_title
;
 Dimethyl 5-acetyl-1-hydroxy-4-methyl-1<i>H</i>-pyrrole-2,3-dicarboxylate,
 an oxidation-resistant <i>N</i>-hydroxypyrrole
;
_journal_coeditor_code LD2115
_journal_issue 2
_journal_name_full 'Acta Crystallographica Section E'
_journal_page_first o110
_journal_page_last o111
_journal_paper_doi 10.1107/S1600536813034466
_journal_volume 70
_journal_year 2014
_chemical_formula_iupac 'C11 H13 N O6'
_chemical_formula_moiety 'C11 H13 N O6'
_chemical_formula_sum 'C11 H13 N O6'
_chemical_formula_weight 255.22
_chemical_name_systematic
;
Dimethyl 5-acetyl-1-hydroxy-4-methyl-1<i>H</i>-pyrrole-2,3-dicarboxylate
;
_space_group_IT_number 14
_symmetry_cell_setting monoclinic
_symmetry_space_group_name_Hall '-P 2ybc'
_symmetry_space_group_name_H-M 'P 1 21/c 1'
_atom_sites_solution_hydrogens difmap
_atom_sites_solution_primary direct
_atom_sites_solution_secondary difmap
_audit_creation_method 'SHELXL-97 & ZCIF'
_cell_angle_alpha 90.00
_cell_angle_beta 99.6300(10)
_cell_angle_gamma 90.00
_cell_formula_units_Z 4
_cell_length_a 10.3893(8)
_cell_length_b 15.1803(12)
_cell_length_c 7.5789(6)
_cell_measurement_reflns_used 13127
_cell_measurement_temperature 150(2)
_cell_measurement_theta_max 31.0
_cell_measurement_theta_min 2.4
_cell_volume 1178.45(16)
_computing_cell_refinement '<i>SAINT</i> (Bruker, 2010)'
_computing_data_collection '<i>APEX2</i> (Bruker, 2010)'
_computing_data_reduction '<i>SAINT</i> (Bruker, 2010)'
_computing_molecular_graphics
;
<i>XSHELL</i> (Bruker, 2010) and <i>Mercury</i> (Macrae <i>et al.</i>,
2008)
;
_computing_publication_material '<i>publCIF</i> (Westrip, 2010)'
_computing_structure_refinement '<i>SHELXL2012</i> (Sheldrick, 2008)'
_computing_structure_solution '<i>SHELXS97</i> (Sheldrick, 2008)'
_diffrn_ambient_temperature 150(2)
_diffrn_detector_area_resol_mean 8.333
_diffrn_measured_fraction_theta_full 1.000
_diffrn_measured_fraction_theta_max 1.000
_diffrn_measurement_device_type 'Bruker SMART APEXII'
_diffrn_measurement_method '\f and \w scans'
_diffrn_radiation_monochromator graphite
_diffrn_radiation_source 'fine-focus sealed tube'
_diffrn_radiation_type MoK\a
_diffrn_radiation_wavelength 0.71073
_diffrn_reflns_av_R_equivalents 0.0143
_diffrn_reflns_av_sigmaI/netI 0.0176
_diffrn_reflns_limit_h_max 14
_diffrn_reflns_limit_h_min -14
_diffrn_reflns_limit_k_max 21
_diffrn_reflns_limit_k_min -21
_diffrn_reflns_limit_l_max 10
_diffrn_reflns_limit_l_min -10
_diffrn_reflns_number 19259
_diffrn_reflns_theta_full 30.00
_diffrn_reflns_theta_max 30.00
_diffrn_reflns_theta_min 1.99
_diffrn_standards_decay_% 0
_exptl_absorpt_coefficient_mu 0.119
_exptl_absorpt_correction_T_max 0.964
_exptl_absorpt_correction_T_min 0.888
_exptl_absorpt_correction_type multi-scan
_exptl_absorpt_process_details '(<i>SADABS</i>; Sheldrick, 1996)'
_exptl_crystal_colour colourless
_exptl_crystal_density_diffrn 1.439
_exptl_crystal_density_method 'not measured'
_exptl_crystal_description prism
_exptl_crystal_F_000 536
_exptl_crystal_size_max 0.52
_exptl_crystal_size_mid 0.43
_exptl_crystal_size_min 0.31
_refine_diff_density_max 0.351
_refine_diff_density_min -0.189
_refine_ls_extinction_method none
_refine_ls_goodness_of_fit_ref 1.000
_refine_ls_hydrogen_treatment refall
_refine_ls_matrix_type full
_refine_ls_number_parameters 215
_refine_ls_number_reflns 3437
_refine_ls_number_restraints 0
_refine_ls_restrained_S_all 1.000
_refine_ls_R_factor_all 0.0368
_refine_ls_R_factor_gt 0.0305
_refine_ls_shift/su_max 0.000
_refine_ls_shift/su_mean 0.000
_refine_ls_structure_factor_coef Fsqd
_refine_ls_weighting_details 'w=1/[\s^2^(Fo^2^)+(0.01P)^2^+0.4962P], P=(max(Fo^2^,0)+2Fc^2^)/3'
_refine_ls_weighting_scheme calc
_refine_ls_wR_factor_gt 0.0638
_refine_ls_wR_factor_ref 0.0643
_reflns_number_gt 2836
_reflns_number_total 3437
_reflns_threshold_expression I>2sigma(I)
_cod_data_source_file ld2115sup1.cif
_cod_data_source_block I
_cod_original_sg_symbol_H-M 'P 21/c'
_cod_database_code 2239054
_cod_database_fobs_code 2239054

loop_
_symmetry_equiv_pos_as_xyz
'x, y, z'
'-x, y+1/2, -z+1/2'
'-x, -y, -z'
'x, -y-1/2, z-1/2'

loop_
_atom_site_type_symbol
_atom_site_label
_atom_site_fract_x
_atom_site_fract_y
_atom_site_fract_z
_atom_site_U_iso_or_equiv
_atom_site_adp_type
_atom_site_calc_flag
_atom_site_occupancy
_atom_site_symmetry_multiplicity
N N1 0.58967(7) 0.15991(5) 0.01532(11) 0.02245(15) Uani d 1 1
C C1 0.57608(9) 0.25121(6) 0.00825(12) 0.02170(17) Uani d 1 1
C C2 0.69238(9) 0.28546(6) 0.10473(12) 0.02101(16) Uani d 1 1
C C3 0.77256(8) 0.21282(6) 0.16540(12) 0.02102(16) Uani d 1 1
C C4 0.70478(8) 0.13542(6) 0.10655(12) 0.02093(17) Uani d 1 1
O O1 0.49892(7) 0.09969(5) -0.06513(11) 0.03059(16) Uani d 1 1
H H1 0.4367(15) 0.1346(10) -0.121(2) 0.055(4) Uiso d 1 1
C C5 0.45803(9) 0.28874(6) -0.09308(13) 0.02522(18) Uani d 1 1
O O5 0.37225(7) 0.23953(5) -0.17286(11) 0.03488(18) Uani d 1 1
C C6 0.44010(11) 0.38675(7) -0.10178(16) 0.0318(2) Uani d 1 1
H H61 0.3632(15) 0.3989(10) -0.190(2) 0.056(4) Uiso d 1 1
H H62 0.4261(14) 0.4098(10) 0.012(2) 0.048(4) Uiso d 1 1
H H63 0.5176(13) 0.4162(9) -0.1332(17) 0.039(4) Uiso d 1 1
C C7 0.72552(11) 0.38090(6) 0.13774(14) 0.02725(19) Uani d 1 1
H H71 0.8031(14) 0.3861(10) 0.227(2) 0.050(4) Uiso d 1 1
H H72 0.6559(14) 0.4127(9) 0.1794(18) 0.044(4) Uiso d 1 1
H H73 0.7376(13) 0.4103(9) 0.0300(19) 0.044(4) Uiso d 1 1
C C8 0.90325(9) 0.21540(6) 0.27407(13) 0.02425(18) Uani d 1 1
O O8 0.96516(8) 0.28077(5) 0.32002(13) 0.0425(2) Uani d 1 1
O O9 0.94825(7) 0.13382(5) 0.31885(10) 0.02999(16) Uani d 1 1
C C9 1.07658(11) 0.13084(9) 0.42886(18) 0.0394(3) Uani d 1 1
H H91 1.0973(16) 0.0679(11) 0.439(2) 0.062(5) Uiso d 1 1
H H92 1.1394(14) 0.1618(10) 0.3656(19) 0.046(4) Uiso d 1 1
H H93 1.0726(13) 0.1588(10) 0.543(2) 0.046(4) Uiso d 1 1
C C10 0.74086(8) 0.04013(6) 0.13628(12) 0.02129(17) Uani d 1 1
O O10 0.70851(7) -0.00387(4) 0.25304(10) 0.02722(15) Uani d 1 1
O O11 0.81287(7) 0.01306(5) 0.01819(10) 0.02943(16) Uani d 1 1
C C11 0.86684(14) -0.07523(8) 0.04835(18) 0.0383(3) Uani d 1 1
H H111 0.9238(14) -0.0816(9) -0.0377(19) 0.046(4) Uiso d 1 1
H H112 0.9172(15) -0.0775(11) 0.170(2) 0.060(5) Uiso d 1 1
H H113 0.7977(15) -0.1177(11) 0.037(2) 0.059(5) Uiso d 1 1

loop_
_atom_site_aniso_label
_atom_site_aniso_U_11
_atom_site_aniso_U_22
_atom_site_aniso_U_33
_atom_site_aniso_U_12
_atom_site_aniso_U_13
_atom_site_aniso_U_23
N1 0.0195(3) 0.0176(3) 0.0295(4) -0.0019(3) 0.0019(3) -0.0014(3)
C1 0.0216(4) 0.0181(4) 0.0260(4) 0.0008(3) 0.0056(3) 0.0002(3)
C2 0.0233(4) 0.0185(4) 0.0220(4) -0.0006(3) 0.0061(3) -0.0007(3)
C3 0.0203(4) 0.0196(4) 0.0232(4) -0.0016(3) 0.0038(3) -0.0009(3)
C4 0.0192(4) 0.0186(4) 0.0250(4) -0.0002(3) 0.0040(3) -0.0004(3)
O1 0.0225(3) 0.0219(3) 0.0438(4) -0.0053(3) -0.0046(3) -0.0031(3)
C5 0.0224(4) 0.0257(4) 0.0284(4) 0.0036(3) 0.0068(3) 0.0028(4)
O5 0.0246(3) 0.0322(4) 0.0446(4) 0.0018(3) -0.0036(3) 0.0005(3)
C6 0.0282(5) 0.0256(5) 0.0414(6) 0.0066(4) 0.0055(4) 0.0056(4)
C7 0.0338(5) 0.0184(4) 0.0291(5) -0.0026(4) 0.0039(4) -0.0019(4)
C8 0.0223(4) 0.0251(4) 0.0253(4) -0.0020(3) 0.0037(3) 0.0002(3)
O8 0.0323(4) 0.0298(4) 0.0591(5) -0.0082(3) -0.0103(4) -0.0025(4)
O9 0.0226(3) 0.0286(4) 0.0362(4) 0.0011(3) -0.0027(3) 0.0030(3)
C9 0.0268(5) 0.0473(7) 0.0399(6) 0.0063(5) -0.0063(4) 0.0017(5)
C10 0.0193(4) 0.0186(4) 0.0247(4) -0.0003(3) 0.0001(3) -0.0014(3)
O10 0.0305(3) 0.0218(3) 0.0303(3) -0.0020(3) 0.0079(3) 0.0013(3)
O11 0.0368(4) 0.0229(3) 0.0308(4) 0.0106(3) 0.0120(3) 0.0057(3)
C11 0.0488(7) 0.0259(5) 0.0442(6) 0.0169(5) 0.0190(6) 0.0075(5)

loop_
_atom_type_symbol
_atom_type_description
_atom_type_scat_dispersion_real
_atom_type_scat_dispersion_imag
_atom_type_scat_source
C C 0.0033 0.0016 'International Tables Vol C Tables 4.2.6.8 and 6.1.1.4'
H H 0.0000 0.0000 'International Tables Vol C Tables 4.2.6.8 and 6.1.1.4'
N N 0.0061 0.0033 'International Tables Vol C Tables 4.2.6.8 and 6.1.1.4'
O O 0.0106 0.0060 'International Tables Vol C Tables 4.2.6.8 and 6.1.1.4'

loop_
_geom_angle_atom_site_label_1
_geom_angle_atom_site_label_2
_geom_angle_atom_site_label_3
_geom_angle
C4 N1 O1 122.20(8)
C4 N1 C1 111.99(7)
O1 N1 C1 125.78(8)
N1 C1 C2 106.00(8)
N1 C1 C5 118.84(8)
C2 C1 C5 135.11(8)
C1 C2 C3 106.86(8)
C1 C2 C7 126.74(8)
C3 C2 C7 126.40(8)
C4 C3 C2 108.24(8)
C4 C3 C8 124.69(8)
C2 C3 C8 127.06(8)
N1 C4 C3 106.90(8)
N1 C4 C10 121.82(8)
C3 C4 C10 131.24(8)
N1 O1 H1 101.8(10)
O5 C5 C1 119.78(9)
O5 C5 C6 120.16(9)
C1 C5 C6 120.06(9)
C5 C6 H61 107.5(9)
C5 C6 H62 111.0(9)
H61 C6 H62 108.4(12)
C5 C6 H63 111.2(8)
H61 C6 H63 111.1(11)
H62 C6 H63 107.6(11)
C2 C7 H71 109.7(9)
C2 C7 H72 112.0(8)
H71 C7 H72 108.4(11)
C2 C7 H73 111.6(8)
H71 C7 H73 110.1(12)
H72 C7 H73 104.9(11)
O8 C8 O9 122.66(9)
O8 C8 C3 125.82(9)
O9 C8 C3 111.52(8)
C8 O9 C9 114.87(8)
O9 C9 H91 104.2(10)
O9 C9 H92 108.9(8)
H91 C9 H92 110.4(12)
O9 C9 H93 109.0(8)
H91 C9 H93 113.3(13)
H92 C9 H93 110.7(12)
O10 C10 O11 125.81(8)
O10 C10 C4 123.55(8)
O11 C10 C4 110.64(8)
C10 O11 C11 115.20(8)
O11 C11 H111 104.6(9)
O11 C11 H112 108.1(10)
H111 C11 H112 110.1(12)
O11 C11 H113 110.0(9)
H111 C11 H113 114.3(13)
H112 C11 H113 109.5(13)

loop_
_geom_bond_atom_site_label_1
_geom_bond_atom_site_label_2
_geom_bond_distance
N1 C4 1.3304(11)
N1 O1 1.3799(10)
N1 C1 1.3932(11)
C1 C2 1.4033(12)
C1 C5 1.4503(13)
C2 C3 1.4118(12)
C2 C7 1.5005(13)
C3 C4 1.4037(12)
C3 C8 1.4661(12)
C4 C10 1.5018(12)
O1 H1 0.888(16)
C5 O5 1.2399(12)
C5 C6 1.4995(14)
C6 H61 0.968(15)
C6 H62 0.963(15)
C6 H63 0.985(14)
C7 H71 0.963(15)
C7 H72 0.965(14)
C7 H73 0.957(14)
C8 O8 1.2020(12)
C8 O9 1.3470(12)
O9 C9 1.4501(13)
C9 H91 0.980(17)
C9 H92 0.991(15)
C9 H93 0.971(15)
C10 O10 1.2007(11)
C10 O11 1.3242(11)
O11 C11 1.4561(12)
C11 H111 0.956(14)
C11 H112 0.981(16)
C11 H113 0.958(16)

loop_
_geom_hbond_atom_site_label_D
_geom_hbond_atom_site_label_H
_geom_hbond_atom_site_label_A
_geom_hbond_distance_DH
_geom_hbond_distance_HA
_geom_hbond_distance_DA
_geom_hbond_angle_DHA
O1 H1 O5 0.888(16) 1.746(16) 2.5583(11) 150.8(14)

loop_
_geom_torsion_atom_site_label_1
_geom_torsion_atom_site_label_2
_geom_torsion_atom_site_label_3
_geom_torsion_atom_site_label_4
_geom_torsion
C4 N1 C1 C2 -0.55(11)
O1 N1 C1 C2 -178.69(8)
C4 N1 C1 C5 177.39(8)
O1 N1 C1 C5 -0.75(14)
N1 C1 C2 C3 0.48(10)
C5 C1 C2 C3 -176.97(10)
N1 C1 C2 C7 -179.43(9)
C5 C1 C2 C7 3.13(17)
C1 C2 C3 C4 -0.26(10)
C7 C2 C3 C4 179.64(9)
C1 C2 C3 C8 -179.17(9)
C7 C2 C3 C8 0.73(15)
O1 N1 C4 C3 178.61(8)
C1 N1 C4 C3 0.39(11)
O1 N1 C4 C10 -3.29(14)
C1 N1 C4 C10 178.50(8)
C2 C3 C4 N1 -0.07(10)
C8 C3 C4 N1 178.87(8)
C2 C3 C4 C10 -177.93(9)
C8 C3 C4 C10 1.01(15)
N1 C1 C5 O5 -0.77(14)
C2 C1 C5 O5 176.43(10)
N1 C1 C5 C6 179.45(9)
C2 C1 C5 C6 -3.36(16)
C4 C3 C8 O8 176.89(10)
C2 C3 C8 O8 -4.37(16)
C4 C3 C8 O9 -3.19(13)
C2 C3 C8 O9 175.56(9)
O8 C8 O9 C9 0.77(15)
C3 C8 O9 C9 -179.15(9)
N1 C4 C10 O10 -82.60(12)
C3 C4 C10 O10 94.99(12)
N1 C4 C10 O11 97.95(10)
C3 C4 C10 O11 -84.45(12)
O10 C10 O11 C11 -6.69(15)
C4 C10 O11 C11 172.74(9)
